data_7059204
loop_
_publ_author_name
'Fan, Xiao-Tian'
'Yang, Hua'
'Li, Da-Cheng'
'Tian, Hai-Quan'
'Cao, Fan'
'Dou, Jian-Min'

_publ_section_title
;
 Three new heterometallic ZnII--LnIII complexes with a windmill-like
 framework and field-induced SMM behavior
;
_journal_issue 6
_journal_name_full 'New Journal of Chemistry'
_journal_page_first 2555
_journal_page_last 2560
_journal_paper_doi 10.1039/C9NJ05796J
_journal_volume 44
_journal_year 2020
_chemical_formula_sum 'C48 H55 Er3 N12 O41 Zn3'
_chemical_formula_weight 2153.93
_space_group_crystal_system triclinic
_space_group_IT_number 2
_space_group_name_Hall '-P 1'
_space_group_name_H-M_alt 'P -1'
_atom_sites_solution_hydrogens mixed
_audit_block_doi 10.5517/ccdc.csd.cc21bz6l
_audit_creation_method SHELXL-2014/7
_audit_update_record
;
2018-12-26 deposited with the CCDC.	2020-01-13 downloaded from the CCDC.
;
_cell_angle_alpha 87.674(2)
_cell_angle_beta 72.8900(10)
_cell_angle_gamma 85.783(2)
_cell_formula_units_Z 2
_cell_length_a 14.9778(12)
_cell_length_b 16.2400(14)
_cell_length_c 19.6798(17)
_cell_measurement_reflns_used 477
_cell_measurement_temperature 298(2)
_cell_measurement_theta_max 25.99
_cell_measurement_theta_min 2.74
_cell_volume 4561.8(7)
_computing_structure_refinement 'SHELXL-2014/7 (Sheldrick, 2014)'
_diffrn_ambient_temperature 298(2)
_diffrn_measured_fraction_theta_full 0.986
_diffrn_measured_fraction_theta_max 0.986
_diffrn_measurement_device_type 'CCD area detector'
_diffrn_measurement_method 'phi and omega scans'
_diffrn_radiation_type MoK\a
_diffrn_radiation_wavelength 0.71073
_diffrn_reflns_av_R_equivalents 0.0317
_diffrn_reflns_av_unetI/netI 0.0697
_diffrn_reflns_Laue_measured_fraction_full 0.986
_diffrn_reflns_Laue_measured_fraction_max 0.986
_diffrn_reflns_limit_h_max 17
_diffrn_reflns_limit_h_min -15
_diffrn_reflns_limit_k_max 13
_diffrn_reflns_limit_k_min -19
_diffrn_reflns_limit_l_max 21
_diffrn_reflns_limit_l_min -23
_diffrn_reflns_number 23299
_diffrn_reflns_point_group_measured_fraction_full 0.986
_diffrn_reflns_point_group_measured_fraction_max 0.986
_diffrn_reflns_theta_full 25.020
_diffrn_reflns_theta_max 25.020
_diffrn_reflns_theta_min 2.218
_exptl_absorpt_coefficient_mu 3.588
_exptl_absorpt_correction_T_max 0.5340
_exptl_absorpt_correction_T_min 0.3280
_exptl_absorpt_correction_type multi-scan
_exptl_absorpt_process_details sadabs
_exptl_crystal_colour pink
_exptl_crystal_density_diffrn 1.568
_exptl_crystal_description needle
_exptl_crystal_F_000 2098
_exptl_crystal_size_max 0.400
_exptl_crystal_size_mid 0.300
_exptl_crystal_size_min 0.200
_refine_diff_density_max 1.893
_refine_diff_density_min -0.831
_refine_diff_density_rms 0.111
_refine_ls_extinction_method none
_refine_ls_goodness_of_fit_ref 0.511
_refine_ls_hydrogen_treatment constr
_refine_ls_matrix_type full
_refine_ls_number_parameters 973
_refine_ls_number_reflns 15879
_refine_ls_number_restraints 0
_refine_ls_restrained_S_all 0.511
_refine_ls_R_factor_all 0.0576
_refine_ls_R_factor_gt 0.0361
_refine_ls_shift/su_max 0.002
_refine_ls_shift/su_mean 0.000
_refine_ls_structure_factor_coef Fsqd
_refine_ls_weighting_details 'w=1/[\s^2^(Fo^2^)+(0.2000P)^2^] where P=(Fo^2^+2Fc^2^)/3'
_refine_ls_weighting_scheme calc
_refine_ls_wR_factor_gt 0.1105
_refine_ls_wR_factor_ref 0.1388
_reflns_Friedel_coverage 0.000
_reflns_number_gt 11087
_reflns_number_total 15879
_reflns_threshold_expression 'I > 2\s(I)'
_cod_data_source_file c9nj05796j2.cif
_cod_data_source_block 180815g_sq
_cod_depositor_comments
;Adding full bibliography for 7059202--7059204.cif.

 Adding full bibliography for 7059202--7059204.cif.
;
_cod_database_code 7059204
_shelx_shelxl_version_number 2014/7
_shelx_space_group_comment
;
The symmetry employed for this shelxl refinement is uniquely defined
by the following loop, which should always be used as a source of
symmetry information in preference to the above space-group names.
They are only intended as comments.
;
_shelx_estimated_absorpt_t_min 0.328
_shelx_estimated_absorpt_t_max 0.534

loop_
_space_group_symop_operation_xyz
'x, y, z'
'-x, -y, -z'

loop_
_atom_site_label
_atom_site_type_symbol
_atom_site_fract_x
_atom_site_fract_y
_atom_site_fract_z
_atom_site_U_iso_or_equiv
_atom_site_adp_type
_atom_site_occupancy
_atom_site_site_symmetry_order
_atom_site_calc_flag
_atom_site_refinement_flags_posn
_atom_site_refinement_flags_adp
Er1 Er 0.47840(2) 0.37083(2) 0.71646(2) 0.03401(10) Uani 1 1 d . .
Er2 Er 1.15012(2) 0.22091(2) 0.54240(2) 0.03405(10) Uani 1 1 d . .
Er3 Er 0.84947(2) 0.26978(2) 1.07296(2) 0.03552(10) Uani 1 1 d . .
Zn1 Zn 0.97479(5) 0.15992(4) 0.69176(3) 0.02765(16) Uani 1 1 d . .
Zn2 Zn 0.65322(5) 0.23121(4) 0.74627(4) 0.02885(16) Uani 1 1 d . .
Zn3 Zn 0.79315(5) 0.19607(4) 0.92707(3) 0.02920(16) Uani 1 1 d . .
C1 C 0.2450(5) 0.3130(5) 0.7830(5) 0.059(2) Uani 1 1 d . .
H1A H 0.2246 0.2860 0.7482 0.088 Uiso 1 1 calc R U
H1B H 0.2404 0.3717 0.7752 0.088 Uiso 1 1 calc R U
H1C H 0.2062 0.2993 0.8297 0.088 Uiso 1 1 calc R U
C2 C 0.3609(5) 0.1994(4) 0.7816(4) 0.0414(16) Uani 1 1 d . .
C3 C 0.2949(5) 0.1444(5) 0.8024(4) 0.056(2) Uani 1 1 d . .
H3A H 0.2318 0.1622 0.8153 0.067 Uiso 1 1 calc R U
C4 C 0.3210(6) 0.0624(5) 0.8045(4) 0.060(2) Uani 1 1 d . .
H4 H 0.2757 0.0239 0.8177 0.072 Uiso 1 1 calc R U
C5 C 0.4157(6) 0.0361(5) 0.7870(4) 0.057(2) Uani 1 1 d . .
H5 H 0.4336 -0.0197 0.7894 0.068 Uiso 1 1 calc R U
C6 C 0.4835(5) 0.0943(4) 0.7656(4) 0.0400(16) Uani 1 1 d . .
C7 C 0.4559(4) 0.1786(4) 0.7644(3) 0.0347(14) Uani 1 1 d . .
C8 C 0.5806(5) 0.0614(4) 0.7464(4) 0.0410(16) Uani 1 1 d . .
H8 H 0.5914 0.0042 0.7456 0.049 Uiso 1 1 calc R U
C9 C 0.5099(6) 0.5823(4) 0.7428(5) 0.058(2) Uani 1 1 d . .
H9A H 0.5336 0.6062 0.7773 0.087 Uiso 1 1 calc R U
H9B H 0.4434 0.5790 0.7617 0.087 Uiso 1 1 calc R U
H9C H 0.5235 0.6163 0.7003 0.087 Uiso 1 1 calc R U
C10 C 0.6515(5) 0.4926(4) 0.7076(3) 0.0348(14) Uani 1 1 d . .
C11 C 0.7075(5) 0.5581(4) 0.6937(4) 0.0418(16) Uani 1 1 d . .
H11 H 0.6816 0.6121 0.6968 0.050 Uiso 1 1 calc R U
C12 C 0.8051(5) 0.5415(5) 0.6746(4) 0.0514(19) Uani 1 1 d . .
H12A H 0.8441 0.5850 0.6660 0.062 Uiso 1 1 calc R U
C13 C 0.8428(5) 0.4629(4) 0.6687(4) 0.0436(17) Uani 1 1 d . .
H13 H 0.9076 0.4534 0.6554 0.052 Uiso 1 1 calc R U
C14 C 0.7865(4) 0.3953(4) 0.6821(3) 0.0340(14) Uani 1 1 d . .
C15 C 0.6886(4) 0.4107(4) 0.7014(3) 0.0308(13) Uani 1 1 d . .
C16 C 0.8315(4) 0.3121(4) 0.6741(3) 0.0340(14) Uani 1 1 d . .
H16 H 0.8960 0.3079 0.6537 0.041 Uiso 1 1 calc R U
C17 C 1.2051(6) 0.1016(5) 0.3918(4) 0.061(2) Uani 1 1 d . .
H17A H 1.2612 0.0667 0.3859 0.092 Uiso 1 1 calc R U
H17B H 1.2210 0.1561 0.3736 0.092 Uiso 1 1 calc R U
H17C H 1.1669 0.0794 0.3664 0.092 Uiso 1 1 calc R U
C18 C 1.1232(4) 0.0319(4) 0.4994(3) 0.0343(14) Uani 1 1 d . .
C19 C 1.1391(5) -0.0425(4) 0.4677(4) 0.0408(16) Uani 1 1 d . .
H19 H 1.1726 -0.0467 0.4199 0.049 Uiso 1 1 calc R U
C20 C 1.1043(5) -0.1136(5) 0.5078(4) 0.0511(19) Uani 1 1 d . .
H20 H 1.1156 -0.1650 0.4867 0.061 Uiso 1 1 calc R U
C21 C 1.0546(5) -0.1063(4) 0.5770(4) 0.0402(16) Uani 1 1 d . .
H21 H 1.0306 -0.1531 0.6028 0.048 Uiso 1 1 calc R U
C22 C 1.0385(4) -0.0297(4) 0.6109(3) 0.0358(15) Uani 1 1 d . .
C23 C 1.0723(4) 0.0407(4) 0.5720(3) 0.0320(14) Uani 1 1 d . .
C24 C 0.9845(4) -0.0283(4) 0.6858(3) 0.0353(15) Uani 1 1 d . .
H24 H 0.9650 -0.0784 0.7076 0.042 Uiso 1 1 calc R U
C25 C 1.1751(7) 0.4345(5) 0.5177(4) 0.072(3) Uani 1 1 d . .
H25A H 1.1226 0.4737 0.5220 0.108 Uiso 1 1 calc R U
H25B H 1.1954 0.4131 0.4705 0.108 Uiso 1 1 calc R U
H25C H 1.2254 0.4613 0.5268 0.108 Uiso 1 1 calc R U
C26 C 1.1077(5) 0.3889(4) 0.6400(3) 0.0362(15) Uani 1 1 d . .
C27 C 1.1111(5) 0.4658(4) 0.6662(4) 0.0494(19) Uani 1 1 d . .
H27 H 1.1429 0.5069 0.6365 0.059 Uiso 1 1 calc R U
C28 C 1.0664(6) 0.4810(4) 0.7376(4) 0.055(2) Uani 1 1 d . .
H28 H 1.0661 0.5333 0.7553 0.066 Uiso 1 1 calc R U
C29 C 1.0230(5) 0.4199(5) 0.7818(4) 0.0507(19) Uani 1 1 d . .
H29 H 0.9958 0.4304 0.8298 0.061 Uiso 1 1 calc R U
C30 C 1.0186(4) 0.3413(4) 0.7560(3) 0.0316(13) Uani 1 1 d . .
C31 C 1.0632(4) 0.3249(4) 0.6832(3) 0.0310(13) Uani 1 1 d . .
C32 C 0.9688(4) 0.2805(4) 0.8061(3) 0.0328(14) Uani 1 1 d . .
H32 H 0.9468 0.2956 0.8535 0.039 Uiso 1 1 calc R U
C33 C 0.9921(6) 0.1358(5) 1.1461(5) 0.063(2) Uani 1 1 d . .
H33A H 0.9608 0.1071 1.1892 0.095 Uiso 1 1 calc R U
H33B H 1.0048 0.1900 1.1571 0.095 Uiso 1 1 calc R U
H33C H 1.0499 0.1057 1.1229 0.095 Uiso 1 1 calc R U
C34 C 0.9072(5) 0.0688(4) 1.0788(3) 0.0359(15) Uani 1 1 d . .
C35 C 0.9366(5) -0.0077(4) 1.0977(4) 0.0442(17) Uani 1 1 d . .
H35 H 0.9752 -0.0133 1.1273 0.053 Uiso 1 1 calc R U
C36 C 0.9089(5) -0.0765(4) 1.0729(4) 0.0432(17) Uani 1 1 d . .
H36 H 0.9295 -0.1287 1.0854 0.052 Uiso 1 1 calc R U
C37 C 0.8516(5) -0.0693(4) 1.0300(4) 0.0429(17) Uani 1 1 d . .
H37 H 0.8321 -0.1163 1.0146 0.051 Uiso 1 1 calc R U
C38 C 0.8216(4) 0.0106(4) 1.0091(3) 0.0331(14) Uani 1 1 d . .
C39 C 0.8507(4) 0.0801(4) 1.0346(3) 0.0302(13) Uani 1 1 d . .
C40 C 0.7594(5) 0.0150(4) 0.9651(4) 0.0414(16) Uani 1 1 d . .
H40 H 0.7362 -0.0341 0.9571 0.050 Uiso 1 1 calc R U
C41 C 0.8733(7) 0.4832(5) 1.0816(5) 0.072(3) Uani 1 1 d . .
H41A H 0.9239 0.5131 1.0520 0.108 Uiso 1 1 calc R U
H41B H 0.8906 0.4591 1.1216 0.108 Uiso 1 1 calc R U
H41C H 0.8188 0.5203 1.0981 0.108 Uiso 1 1 calc R U
C42 C 0.8219(5) 0.4437(4) 0.9811(3) 0.0382(15) Uani 1 1 d . .
C43 C 0.8259(6) 0.5224(4) 0.9514(4) 0.0503(19) Uani 1 1 d . .
H43 H 0.8501 0.5640 0.9704 0.060 Uiso 1 1 calc R U
C44 C 0.7936(6) 0.5382(4) 0.8936(4) 0.0516(19) Uani 1 1 d . .
H44 H 0.8005 0.5900 0.8712 0.062 Uiso 1 1 calc R U
C45 C 0.7520(6) 0.4803(4) 0.8682(4) 0.0502(19) Uani 1 1 d . .
H45 H 0.7245 0.4946 0.8324 0.060 Uiso 1 1 calc R U
C46 C 0.7497(5) 0.3976(4) 0.8957(3) 0.0368(15) Uani 1 1 d . .
C47 C 0.7871(5) 0.3794(4) 0.9518(3) 0.0352(15) Uani 1 1 d . .
C48 C 0.7019(4) 0.3396(4) 0.8665(3) 0.0342(14) Uani 1 1 d . .
H48 H 0.6654 0.3607 0.8381 0.041 Uiso 1 1 calc R U
N1 N 0.9520(3) 0.2081(3) 0.7918(2) 0.0308(11) Uani 1 1 d . .
N2 N 0.9615(4) 0.0364(3) 0.7241(3) 0.0328(12) Uani 1 1 d . .
N3 N 0.7332(4) 0.0814(3) 0.9357(3) 0.0378(13) Uani 1 1 d . .
N4 N 0.7069(4) 0.2619(3) 0.8774(3) 0.0328(12) Uani 1 1 d . .
N5 N 0.7919(3) 0.2447(3) 0.6921(3) 0.0304(11) Uani 1 1 d . .
N6 N 0.6524(4) 0.1047(3) 0.7306(3) 0.0330(12) Uani 1 1 d . .
N7 N 0.6690(5) 0.2446(5) 1.1670(4) 0.0645(19) Uani 1 1 d . .
N8 N 1.0442(5) 0.2930(4) 1.0012(3) 0.0495(15) Uani 1 1 d . .
N9 N 0.3999(5) 0.4285(5) 0.8589(3) 0.0615(19) Uani 1 1 d . .
N10 N 1.3009(4) 0.1541(4) 0.5952(3) 0.0492(15) Uani 1 1 d . .
N11 N 1.0307(5) 0.2974(4) 0.4637(4) 0.0541(16) Uani 1 1 d . .
N12 N 0.6305(6) 0.7858(5) 0.7454(5) 0.078(2) Uani 1 1 d . .
O1 O 0.3407(3) 0.2859(3) 0.7767(3) 0.0469(12) Uani 1 1 d . .
O2 O 0.5173(3) 0.2370(3) 0.7447(2) 0.0358(10) Uani 1 1 d . .
O3 O 0.7354(3) 0.0572(3) 0.7159(3) 0.0468(12) Uani 1 1 d . .
H3 H 0.7793 0.0873 0.7044 0.070 Uiso 1 1 calc R U
O4 O 0.5540(3) 0.5005(3) 0.7262(3) 0.0421(11) Uani 1 1 d . .
O5 O 0.6293(3) 0.3502(2) 0.7154(2) 0.0325(9) Uani 1 1 d . .
O6 O 0.8491(3) 0.1732(3) 0.6785(2) 0.0369(10) Uani 1 1 d . .
O7 O 1.1477(3) 0.3670(3) 0.5691(2) 0.0424(11) Uani 1 1 d . .
O8 O 1.0640(3) 0.2523(2) 0.6541(2) 0.0329(10) Uani 1 1 d . .
O9 O 0.9032(3) 0.1588(3) 0.8473(2) 0.0416(11) Uani 1 1 d . .
O10 O 1.1545(3) 0.1058(3) 0.4657(2) 0.0413(11) Uani 1 1 d . .
O11 O 1.0615(3) 0.1164(2) 0.5990(2) 0.0336(10) Uani 1 1 d . .
O12 O 0.9060(4) 0.0198(3) 0.7931(2) 0.0431(11) Uani 1 1 d . .
H12 H 0.9018 0.0602 0.8178 0.065 Uiso 1 1 calc R U
O13 O 0.9326(3) 0.1428(3) 1.0993(2) 0.0430(11) Uani 1 1 d . .
O14 O 0.8273(3) 0.1578(2) 1.0169(2) 0.0374(10) Uani 1 1 d . .
O15 O 0.6722(4) 0.0670(3) 0.8967(3) 0.0551(14) Uani 1 1 d . .
H15 H 0.6505 0.1112 0.8848 0.083 Uiso 1 1 calc R U
O16 O 0.8523(4) 0.4166(3) 1.0397(2) 0.0464(12) Uani 1 1 d . .
O17 O 0.7911(3) 0.3031(3) 0.9801(2) 0.0361(10) Uani 1 1 d . .
O18 O 0.6554(3) 0.2156(3) 0.8466(2) 0.0391(11) Uani 1 1 d . .
O19 O 0.5888(5) 0.2339(6) 1.2053(4) 0.120(3) Uani 1 1 d . .
O20 O 0.6894(4) 0.3108(4) 1.1316(3) 0.0758(18) Uani 1 1 d . .
O21 O 0.7344(4) 0.1915(3) 1.1619(3) 0.0626(15) Uani 1 1 d . .
O22 O 1.1263(5) 0.2994(4) 0.9721(4) 0.086(2) Uani 1 1 d . .
O23 O 1.0065(4) 0.3082(3) 1.0668(3) 0.0536(13) Uani 1 1 d . .
O24 O 0.9871(4) 0.2698(3) 0.9695(2) 0.0496(12) Uani 1 1 d . .
O25 O 0.4696(4) 0.3775(3) 0.8434(3) 0.0532(13) Uani 1 1 d . .
O26 O 0.3670(3) 0.4505(3) 0.8079(3) 0.0511(12) Uani 1 1 d . .
O27 O 0.3642(6) 0.4535(5) 0.9183(3) 0.109(3) Uani 1 1 d . .
O28 O 1.2643(4) 0.1109(3) 0.5607(3) 0.0611(15) Uani 1 1 d . .
O29 O 1.3699(4) 0.1294(4) 0.6135(4) 0.0748(18) Uani 1 1 d . .
O30 O 1.2653(4) 0.2272(3) 0.6076(3) 0.0526(13) Uani 1 1 d . .
O31 O 1.1182(4) 0.2824(3) 0.4363(3) 0.0595(14) Uani 1 1 d . .
O32 O 0.9987(4) 0.2756(4) 0.5284(3) 0.0596(14) Uani 1 1 d . .
O33 O 0.9813(5) 0.3293(5) 0.4293(4) 0.091(2) Uani 1 1 d . .
O34 O 1.2939(4) 0.2518(3) 0.4593(3) 0.0557(14) Uani 1 1 d . .
H34A H 1.2839 0.2690 0.4207 0.084 Uiso 1 1 d R U
H34B H 1.3179 0.2893 0.4758 0.084 Uiso 1 1 d R U
O35 O 0.4421(4) 0.2900(3) 0.6329(3) 0.0611(15) Uani 1 1 d . .
H35A H 0.3988 0.3149 0.6185 0.092 Uiso 1 1 d R U
H35B H 0.4908 0.2821 0.5978 0.092 Uiso 1 1 d R U
O36 O 0.3811(4) 0.4593(4) 0.6663(3) 0.0696(17) Uani 1 1 d . .
H36A H 0.3358 0.4802 0.6993 0.104 Uiso 1 1 d R U
H36B H 0.4131 0.4976 0.6426 0.104 Uiso 1 1 d R U
O37 O 0.5701(4) 0.4065(3) 0.5987(3) 0.0557(14) Uani 1 1 d . .
H37A H 0.5393 0.4420 0.5801 0.084 Uiso 1 1 d R U
H37B H 0.6202 0.4266 0.6006 0.084 Uiso 1 1 d R U
O38 O 0.6180(7) 0.8589(5) 0.7545(6) 0.132(4) Uani 1 1 d . .
O39 O 0.6343(6) 0.7590(4) 0.6864(3) 0.101(3) Uani 1 1 d . .
O40 O 0.6393(7) 0.7401(5) 0.7969(4) 0.109(3) Uani 1 1 d . .
O41 O 0.8535(4) 0.3140(4) 1.1841(3) 0.0648(16) Uani 1 1 d . .
H41D H 0.9075 0.3303 1.1803 0.097 Uiso 1 1 d R U
H41E H 0.8125 0.3535 1.1984 0.097 Uiso 1 1 d R U

loop_
_atom_site_aniso_label
_atom_site_aniso_U_11
_atom_site_aniso_U_22
_atom_site_aniso_U_33
_atom_site_aniso_U_23
_atom_site_aniso_U_13
_atom_site_aniso_U_12
Er1 0.03057(17) 0.03697(18) 0.03565(17) -0.00032(13) -0.01251(13) 0.00199(12)
Er2 0.03425(17) 0.03695(18) 0.02800(16) -0.00335(12) -0.00270(12) -0.00841(13)
Er3 0.04519(19) 0.03719(18) 0.02694(16) -0.00462(12) -0.01520(13) 0.00106(13)
Zn1 0.0261(4) 0.0287(4) 0.0256(4) -0.0009(3) -0.0038(3) -0.0013(3)
Zn2 0.0280(4) 0.0300(4) 0.0298(4) -0.0004(3) -0.0108(3) -0.0007(3)
Zn3 0.0354(4) 0.0302(4) 0.0218(3) -0.0016(3) -0.0078(3) -0.0032(3)
C1 0.030(4) 0.075(6) 0.068(5) 0.002(4) -0.008(4) -0.002(4)
C2 0.037(4) 0.047(4) 0.039(4) 0.001(3) -0.009(3) -0.002(3)
C3 0.040(4) 0.063(5) 0.057(5) -0.006(4) -0.003(4) -0.010(4)
C4 0.052(5) 0.061(5) 0.063(5) -0.011(4) -0.002(4) -0.027(4)
C5 0.060(5) 0.048(5) 0.059(5) 0.003(4) -0.009(4) -0.016(4)
C6 0.042(4) 0.037(4) 0.039(4) 0.000(3) -0.008(3) -0.008(3)
C7 0.032(3) 0.046(4) 0.026(3) 0.006(3) -0.006(3) -0.010(3)
C8 0.046(4) 0.031(4) 0.047(4) 0.002(3) -0.014(3) -0.010(3)
C9 0.053(5) 0.035(4) 0.078(6) -0.007(4) -0.010(4) 0.010(3)
C10 0.041(4) 0.032(3) 0.035(3) -0.002(3) -0.017(3) 0.000(3)
C11 0.054(4) 0.031(4) 0.040(4) 0.003(3) -0.016(3) 0.005(3)
C12 0.043(4) 0.043(4) 0.070(5) 0.009(4) -0.017(4) -0.018(3)
C13 0.038(4) 0.047(4) 0.043(4) 0.014(3) -0.008(3) -0.009(3)
C14 0.033(3) 0.030(3) 0.039(4) 0.011(3) -0.011(3) -0.004(3)
C15 0.037(3) 0.033(3) 0.024(3) 0.002(2) -0.012(3) -0.002(3)
C16 0.025(3) 0.040(4) 0.035(3) 0.005(3) -0.009(3) 0.005(3)
C17 0.059(5) 0.077(6) 0.038(4) -0.022(4) 0.007(4) -0.022(4)
C18 0.029(3) 0.038(4) 0.036(4) -0.001(3) -0.009(3) -0.003(3)
C19 0.049(4) 0.042(4) 0.032(4) -0.008(3) -0.012(3) -0.003(3)
C20 0.057(5) 0.041(4) 0.056(5) -0.023(4) -0.015(4) 0.002(3)
C21 0.045(4) 0.032(4) 0.046(4) -0.007(3) -0.014(3) -0.004(3)
C22 0.034(4) 0.036(4) 0.035(3) -0.009(3) -0.007(3) -0.001(3)
C23 0.027(3) 0.030(3) 0.043(4) -0.006(3) -0.015(3) -0.003(3)
C24 0.034(4) 0.030(3) 0.044(4) 0.007(3) -0.014(3) -0.006(3)
C25 0.100(7) 0.057(5) 0.043(5) 0.011(4) 0.010(5) -0.034(5)
C26 0.036(4) 0.036(4) 0.035(4) 0.001(3) -0.007(3) -0.012(3)
C27 0.058(5) 0.040(4) 0.048(4) -0.001(3) -0.006(4) -0.026(4)
C28 0.083(6) 0.036(4) 0.047(4) -0.015(3) -0.013(4) -0.021(4)
C29 0.051(5) 0.051(5) 0.049(4) -0.013(4) -0.011(4) -0.004(4)
C30 0.033(3) 0.030(3) 0.032(3) -0.003(3) -0.011(3) -0.003(3)
C31 0.027(3) 0.031(3) 0.037(3) -0.006(3) -0.011(3) -0.004(3)
C32 0.037(4) 0.040(4) 0.020(3) -0.009(3) -0.005(3) 0.001(3)
C33 0.063(5) 0.070(6) 0.067(6) -0.008(4) -0.035(5) 0.000(4)
C34 0.038(4) 0.038(4) 0.032(3) 0.006(3) -0.011(3) -0.003(3)
C35 0.034(4) 0.047(4) 0.040(4) 0.007(3) 0.002(3) 0.008(3)
C36 0.041(4) 0.040(4) 0.042(4) 0.007(3) -0.004(3) 0.003(3)
C37 0.039(4) 0.028(3) 0.049(4) -0.001(3) 0.007(3) -0.003(3)
C38 0.038(4) 0.024(3) 0.027(3) 0.002(2) 0.006(3) -0.002(3)
C39 0.029(3) 0.032(3) 0.023(3) 0.005(2) 0.002(2) 0.003(3)
C40 0.043(4) 0.038(4) 0.041(4) 0.000(3) -0.007(3) -0.015(3)
C41 0.110(8) 0.046(5) 0.078(6) -0.030(4) -0.054(6) 0.004(5)
C42 0.048(4) 0.034(4) 0.038(4) -0.005(3) -0.022(3) 0.004(3)
C43 0.063(5) 0.032(4) 0.059(5) -0.012(3) -0.020(4) -0.009(3)
C44 0.074(6) 0.031(4) 0.050(4) 0.005(3) -0.018(4) -0.007(4)
C45 0.085(6) 0.025(4) 0.045(4) 0.002(3) -0.028(4) 0.003(4)
C46 0.046(4) 0.031(3) 0.034(3) -0.006(3) -0.012(3) 0.004(3)
C47 0.043(4) 0.033(3) 0.027(3) -0.003(3) -0.006(3) 0.002(3)
C48 0.036(4) 0.036(4) 0.030(3) 0.005(3) -0.010(3) -0.005(3)
N1 0.027(3) 0.036(3) 0.023(3) -0.004(2) 0.003(2) 0.000(2)
N2 0.032(3) 0.037(3) 0.028(3) 0.000(2) -0.008(2) -0.002(2)
N3 0.042(3) 0.038(3) 0.034(3) -0.004(2) -0.008(3) -0.013(3)
N4 0.043(3) 0.032(3) 0.028(3) -0.002(2) -0.016(2) -0.009(2)
N5 0.028(3) 0.030(3) 0.033(3) -0.002(2) -0.011(2) 0.003(2)
N6 0.038(3) 0.031(3) 0.026(3) -0.004(2) -0.005(2) 0.006(2)
N7 0.058(5) 0.091(6) 0.041(4) -0.001(4) -0.010(4) -0.006(4)
N8 0.058(4) 0.039(3) 0.053(4) -0.006(3) -0.018(3) -0.006(3)
N9 0.056(4) 0.080(5) 0.039(4) -0.014(3) 0.000(3) 0.007(4)
N10 0.041(4) 0.056(4) 0.048(4) -0.007(3) -0.008(3) -0.003(3)
N11 0.059(5) 0.054(4) 0.057(4) 0.007(3) -0.028(4) -0.010(3)
N12 0.075(6) 0.063(5) 0.086(6) -0.012(5) -0.004(5) -0.023(4)
O1 0.025(2) 0.063(3) 0.050(3) 0.005(2) -0.009(2) 0.000(2)
O2 0.028(2) 0.032(2) 0.051(3) 0.005(2) -0.017(2) -0.0020(18)
O3 0.038(3) 0.037(3) 0.060(3) -0.008(2) -0.005(2) 0.004(2)
O4 0.043(3) 0.029(2) 0.053(3) 0.000(2) -0.015(2) 0.006(2)
O5 0.027(2) 0.029(2) 0.042(3) 0.0053(19) -0.0119(19) -0.0029(18)
O6 0.027(2) 0.034(2) 0.051(3) -0.012(2) -0.014(2) 0.0054(18)
O7 0.048(3) 0.043(3) 0.029(2) -0.001(2) 0.003(2) -0.019(2)
O8 0.033(2) 0.029(2) 0.034(2) -0.0036(18) -0.0045(19) -0.0088(18)
O9 0.051(3) 0.035(2) 0.028(2) 0.0038(19) 0.005(2) -0.003(2)
O10 0.048(3) 0.045(3) 0.029(2) -0.008(2) -0.004(2) -0.014(2)
O11 0.040(2) 0.029(2) 0.030(2) -0.0079(18) -0.0054(19) -0.0065(19)
O12 0.058(3) 0.035(3) 0.028(2) 0.0016(19) 0.000(2) -0.006(2)
O13 0.053(3) 0.043(3) 0.042(3) 0.001(2) -0.028(2) -0.002(2)
O14 0.058(3) 0.025(2) 0.034(2) -0.0030(18) -0.020(2) -0.003(2)
O15 0.072(4) 0.051(3) 0.055(3) 0.008(3) -0.037(3) -0.020(3)
O16 0.073(4) 0.031(2) 0.045(3) -0.011(2) -0.032(3) 0.003(2)
O17 0.053(3) 0.031(2) 0.029(2) -0.0035(18) -0.021(2) 0.005(2)
O18 0.045(3) 0.047(3) 0.032(2) 0.005(2) -0.018(2) -0.014(2)
O19 0.059(5) 0.175(9) 0.100(6) 0.008(6) 0.017(4) -0.005(5)
O20 0.058(4) 0.096(5) 0.063(4) 0.008(4) -0.012(3) 0.031(3)
O21 0.063(4) 0.057(4) 0.054(3) -0.008(3) 0.002(3) 0.010(3)
O22 0.058(4) 0.093(5) 0.099(5) -0.023(4) -0.002(4) -0.030(4)
O23 0.060(3) 0.057(3) 0.048(3) -0.009(3) -0.020(3) -0.005(3)
O24 0.061(3) 0.051(3) 0.037(3) -0.006(2) -0.014(2) -0.008(2)
O25 0.051(3) 0.063(3) 0.043(3) -0.009(2) -0.011(2) 0.006(3)
O26 0.045(3) 0.066(3) 0.040(3) -0.004(2) -0.010(2) 0.004(2)
O27 0.111(6) 0.154(7) 0.047(4) -0.024(4) -0.008(4) 0.036(5)
O28 0.056(3) 0.046(3) 0.087(4) -0.016(3) -0.028(3) -0.005(3)
O29 0.056(4) 0.085(4) 0.097(5) 0.006(4) -0.045(4) 0.000(3)
O30 0.046(3) 0.063(4) 0.047(3) -0.017(3) -0.008(2) -0.007(3)
O31 0.058(4) 0.065(4) 0.050(3) 0.007(3) -0.008(3) -0.004(3)
O32 0.049(3) 0.076(4) 0.050(3) 0.001(3) -0.009(3) -0.006(3)
O33 0.089(5) 0.112(6) 0.079(5) 0.025(4) -0.045(4) 0.015(4)
O34 0.050(3) 0.068(4) 0.046(3) -0.007(3) -0.004(2) -0.019(3)
O35 0.077(4) 0.069(4) 0.045(3) 0.009(3) -0.026(3) -0.023(3)
O36 0.069(4) 0.069(4) 0.070(4) -0.005(3) -0.026(3) 0.027(3)
O37 0.063(4) 0.063(3) 0.046(3) 0.014(3) -0.024(3) -0.012(3)
O38 0.155(9) 0.053(5) 0.175(9) -0.026(5) -0.028(7) -0.007(5)
O39 0.155(8) 0.087(5) 0.048(4) -0.005(4) -0.004(4) -0.039(5)
O40 0.158(8) 0.091(6) 0.065(5) 0.008(4) -0.020(5) 0.014(5)
O41 0.069(4) 0.083(4) 0.044(3) -0.022(3) -0.017(3) -0.001(3)

loop_
_atom_type_symbol
_atom_type_description
_atom_type_scat_dispersion_real
_atom_type_scat_dispersion_imag
_atom_type_scat_source
C C 0.0033 0.0016 'International Tables Vol C Tables 4.2.6.8 and 6.1.1.4'
H H 0.0000 0.0000 'International Tables Vol C Tables 4.2.6.8 and 6.1.1.4'
N N 0.0061 0.0033 'International Tables Vol C Tables 4.2.6.8 and 6.1.1.4'
O O 0.0106 0.0060 'International Tables Vol C Tables 4.2.6.8 and 6.1.1.4'
Zn Zn 0.2839 1.4301 'International Tables Vol C Tables 4.2.6.8 and 6.1.1.4'
Er Er -0.2586 4.9576 'International Tables Vol C Tables 4.2.6.8 and 6.1.1.4'

loop_
_geom_angle_atom_site_label_1
_geom_angle_atom_site_label_2
_geom_angle_atom_site_label_3
_geom_angle
O5 Er1 O2 67.05(14)
O5 Er1 O35 112.49(19)
O2 Er1 O35 75.05(17)
O5 Er1 O36 140.56(19)
O2 Er1 O36 146.26(19)
O35 Er1 O36 75.0(2)
O5 Er1 O37 73.85(17)
O2 Er1 O37 110.19(17)
O35 Er1 O37 69.84(18)
O36 Er1 O37 73.2(2)
O5 Er1 O26 121.07(16)
O2 Er1 O26 117.51(17)
O35 Er1 O26 125.7(2)
O36 Er1 O26 69.81(19)
O37 Er1 O26 132.12(18)
O5 Er1 O25 76.87(16)
O2 Er1 O25 76.83(17)
O35 Er1 O25 143.18(18)
O36 Er1 O25 121.34(19)
O37 Er1 O25 143.57(18)
O26 Er1 O25 51.85(17)
O5 Er1 O4 66.08(14)
O2 Er1 O4 129.43(15)
O35 Er1 O4 141.65(16)
O36 Er1 O4 84.20(19)
O37 Er1 O4 73.46(17)
O26 Er1 O4 73.62(16)
O25 Er1 O4 75.15(16)
O5 Er1 O1 129.33(15)
O2 Er1 O1 65.04(15)
O35 Er1 O1 69.61(17)
O36 Er1 O1 90.01(19)
O37 Er1 O1 138.86(17)
O26 Er1 O1 70.37(17)
O25 Er1 O1 77.22(17)
O4 Er1 O1 143.28(16)
O5 Er1 N9 99.00(19)
O2 Er1 N9 97.60(19)
O35 Er1 N9 140.6(2)
O36 Er1 N9 95.6(2)
O37 Er1 N9 144.82(19)
O26 Er1 N9 26.03(18)
O25 Er1 N9 25.83(18)
O4 Er1 N9 72.27(18)
O1 Er1 N9 72.29(18)
O5 Er1 Zn2 33.39(10)
O2 Er1 Zn2 33.73(10)
O35 Er1 Zn2 95.70(15)
O36 Er1 Zn2 165.69(15)
O37 Er1 Zn2 93.54(13)
O26 Er1 Zn2 124.32(12)
O25 Er1 Zn2 72.56(12)
O4 Er1 Zn2 97.26(10)
O1 Er1 Zn2 97.03(11)
N9 Er1 Zn2 98.36(15)
O8 Er2 O11 67.10(14)
O8 Er2 O34 139.63(16)
O11 Er2 O34 144.29(17)
O8 Er2 O10 133.20(14)
O11 Er2 O10 66.54(14)
O34 Er2 O10 85.20(16)
O8 Er2 O31 123.73(17)
O11 Er2 O31 117.65(17)
O34 Er2 O31 71.52(19)
O10 Er2 O31 74.43(17)
O8 Er2 O30 75.63(16)
O11 Er2 O30 103.27(17)
O34 Er2 O30 72.35(18)
O10 Er2 O30 121.33(17)
O31 Er2 O30 138.77(18)
O8 Er2 O7 66.69(14)
O11 Er2 O7 132.51(14)
O34 Er2 O7 81.70(16)
O10 Er2 O7 154.43(15)
O31 Er2 O7 80.61(17)
O30 Er2 O7 75.15(18)
O8 Er2 O32 76.31(17)
O11 Er2 O32 81.64(17)
O34 Er2 O32 121.94(19)
O10 Er2 O32 91.06(18)
O31 Er2 O32 51.96(18)
O30 Er2 O32 146.75(18)
O7 Er2 O32 77.60(18)
O8 Er2 O28 103.18(18)
O11 Er2 O28 75.22(17)
O34 Er2 O28 75.04(19)
O10 Er2 O28 70.66(17)
O31 Er2 O28 132.97(19)
O30 Er2 O28 51.54(17)
O7 Er2 O28 125.95(17)
O32 Er2 O28 154.75(18)
O8 Er2 N10 90.00(16)
O11 Er2 N10 89.67(17)
O34 Er2 N10 71.17(18)
O10 Er2 N10 95.75(17)
O31 Er2 N10 142.06(18)
O30 Er2 N10 25.93(16)
O7 Er2 N10 100.62(17)
O32 Er2 N10 165.81(17)
O28 Er2 N10 25.63(17)
O8 Er2 N11 100.14(19)
O11 Er2 N11 100.33(17)
O34 Er2 N11 96.7(2)
O10 Er2 N11 82.18(18)
O31 Er2 N11 25.98(18)
O30 Er2 N11 151.88(18)
O7 Er2 N11 77.69(17)
O32 Er2 N11 25.98(18)
O28 Er2 N11 152.05(19)
N10 Er2 N11 167.89(19)
O8 Er2 Zn1 34.11(10)
O11 Er2 Zn1 33.55(10)
O34 Er2 Zn1 165.41(14)
O10 Er2 Zn1 99.09(10)
O31 Er2 Zn1 123.05(13)
O30 Er2 Zn1 93.67(12)
O7 Er2 Zn1 99.07(10)
O32 Er2 Zn1 72.14(13)
O28 Er2 Zn1 93.12(14)
N10 Er2 Zn1 94.45(12)
N11 Er2 Zn1 97.66(14)
O14 Er3 O17 67.12(15)
O14 Er3 O41 142.21(18)
O17 Er3 O41 143.62(18)
O14 Er3 O20 98.9(2)
O17 Er3 O20 77.52(19)
O41 Er3 O20 76.6(2)
O14 Er3 O24 79.89(16)
O17 Er3 O24 75.67(17)
O41 Er3 O24 121.51(19)
O20 Er3 O24 151.32(19)
O14 Er3 O23 121.47(17)
O17 Er3 O23 119.32(17)
O41 Er3 O23 69.43(19)
O20 Er3 O23 139.5(2)
O24 Er3 O23 52.11(17)
O14 Er3 O13 66.01(15)
O17 Er3 O13 130.36(15)
O41 Er3 O13 85.72(18)
O20 Er3 O13 125.0(2)
O24 Er3 O13 80.97(17)
O23 Er3 O13 74.32(17)
O14 Er3 O16 132.00(14)
O17 Er3 O16 66.14(15)
O41 Er3 O16 84.99(18)
O20 Er3 O16 81.3(2)
O24 Er3 O16 78.72(17)
O23 Er3 O16 74.52(17)
O13 Er3 O16 148.79(17)
O14 Er3 O21 73.96(17)
O17 Er3 O21 108.34(19)
O41 Er3 O21 74.1(2)
O20 Er3 O21 52.0(2)
O24 Er3 O21 148.87(17)
O23 Er3 O21 132.3(2)
O13 Er3 O21 73.20(18)
O16 Er3 O21 131.79(18)
O14 Er3 N7 85.1(2)
O17 Er3 N7 92.42(19)
O41 Er3 N7 74.7(2)
O20 Er3 N7 26.2(2)
O24 Er3 N7 163.56(19)
O23 Er3 N7 143.88(19)
O13 Er3 N7 99.0(2)
O16 Er3 N7 107.1(2)
O21 Er3 N7 25.8(2)
O14 Er3 N8 100.76(17)
O17 Er3 N8 98.19(17)
O41 Er3 N8 95.41(19)
O20 Er3 N8 156.4(2)
O24 Er3 N8 26.15(16)
O23 Er3 N8 25.99(16)
O13 Er3 N8 75.52(17)
O16 Er3 N8 75.79(17)
O21 Er3 N8 147.60(19)
N7 Er3 N8 169.22(19)
O14 Er3 Zn3 33.54(11)
O17 Er3 Zn3 34.10(10)
O41 Er3 Zn3 167.60(15)
O20 Er3 Zn3 92.15(16)
O24 Er3 Zn3 70.89(12)
O23 Er3 Zn3 122.96(12)
O13 Er3 Zn3 96.83(10)
O16 Er3 Zn3 98.59(10)
O21 Er3 Zn3 94.91(14)
N7 Er3 Zn3 92.87(14)
N8 Er3 Zn3 96.97(12)
O6 Zn1 O11 105.98(18)
O6 Zn1 O8 118.06(18)
O11 Zn1 O8 75.90(16)
O6 Zn1 N1 102.36(19)
O11 Zn1 N1 151.25(19)
O8 Zn1 N1 86.71(18)
O6 Zn1 N2 93.64(19)
O11 Zn1 N2 85.97(18)
O8 Zn1 N2 146.61(19)
N1 Zn1 N2 97.01(19)
O6 Zn1 Er2 112.88(14)
O11 Zn1 Er2 38.51(11)
O8 Zn1 Er2 38.06(11)
N1 Zn1 Er2 123.47(14)
N2 Zn1 Er2 122.05(14)
O18 Zn2 O2 108.47(19)
O18 Zn2 O5 115.42(18)
O2 Zn2 O5 76.10(16)
O18 Zn2 N5 102.76(19)
O2 Zn2 N5 148.39(19)
O5 Zn2 N5 86.35(18)
O18 Zn2 N6 93.63(19)
O2 Zn2 N6 85.52(19)
O5 Zn2 N6 149.22(19)
N5 Zn2 N6 97.4(2)
O18 Zn2 Er1 116.44(14)
O2 Zn2 Er1 38.71(12)
O5 Zn2 Er1 37.47(11)
N5 Zn2 Er1 120.45(14)
N6 Zn2 Er1 121.18(15)
O9 Zn3 O14 104.78(19)
O9 Zn3 N4 103.8(2)
O14 Zn3 N4 151.1(2)
O9 Zn3 O17 121.62(19)
O14 Zn3 O17 75.45(16)
N4 Zn3 O17 85.94(18)
O9 Zn3 N3 92.7(2)
O14 Zn3 N3 84.78(19)
N4 Zn3 N3 98.2(2)
O17 Zn3 N3 143.58(19)
O9 Zn3 Er3 114.42(15)
O14 Zn3 Er3 37.68(11)
N4 Zn3 Er3 123.04(14)
O17 Zn3 Er3 38.37(11)
N3 Zn3 Er3 119.41(15)
C3 C2 C7 123.9(7)
C3 C2 O1 123.7(7)
C7 C2 O1 112.3(6)
C2 C3 C4 119.5(7)
C3 C4 C5 120.1(7)
C4 C5 C6 119.6(8)
C5 C6 C7 119.9(7)
C5 C6 C8 116.0(7)
C7 C6 C8 124.1(6)
O2 C7 C2 120.4(6)
O2 C7 C6 122.6(6)
C2 C7 C6 116.9(6)
N6 C8 C6 125.3(6)
C11 C10 O4 124.1(6)
C11 C10 C15 122.0(6)
O4 C10 C15 113.8(5)
C10 C11 C12 118.4(6)
C13 C12 C11 120.8(6)
C12 C13 C14 121.5(7)
C13 C14 C15 118.5(6)
C13 C14 C16 118.9(6)
C15 C14 C16 122.7(5)
O5 C15 C10 118.5(6)
O5 C15 C14 122.7(5)
C10 C15 C14 118.8(6)
N5 C16 C14 127.0(6)
C19 C18 O10 124.8(6)
C19 C18 C23 121.8(6)
O10 C18 C23 113.5(5)
C18 C19 C20 119.6(6)
C21 C20 C19 119.6(6)
C20 C21 C22 121.5(6)
C23 C22 C21 119.4(6)
C23 C22 C24 123.2(6)
C21 C22 C24 117.4(6)
O11 C23 C22 124.3(6)
O11 C23 C18 117.5(5)
C22 C23 C18 118.1(5)
N2 C24 C22 125.4(6)
C27 C26 C31 122.2(6)
C27 C26 O7 124.4(6)
C31 C26 O7 113.5(5)
C26 C27 C28 119.2(6)
C29 C28 C27 120.5(6)
C28 C29 C30 121.1(7)
C29 C30 C31 119.0(6)
C29 C30 C32 117.7(6)
C31 C30 C32 123.3(5)
O8 C31 C26 118.5(5)
O8 C31 C30 123.5(5)
C26 C31 C30 118.0(5)
N1 C32 C30 126.7(5)
C35 C34 C39 122.2(6)
C35 C34 O13 124.6(6)
C39 C34 O13 113.2(5)
C34 C35 C36 119.5(7)
C37 C36 C35 121.0(7)
C36 C37 C38 119.8(7)
C39 C38 C37 118.6(6)
C39 C38 C40 123.6(6)
C37 C38 C40 117.7(6)
O14 C39 C34 118.2(6)
O14 C39 C38 122.9(6)
C34 C39 C38 118.9(6)
N3 C40 C38 125.6(6)
C43 C42 O16 126.7(6)
C43 C42 C47 121.0(6)
O16 C42 C47 112.3(5)
C44 C43 C42 119.1(6)
C45 C44 C43 121.4(7)
C44 C45 C46 121.0(7)
C47 C46 C45 118.0(6)
C47 C46 C48 124.4(6)
C45 C46 C48 117.4(6)
O17 C47 C46 122.8(6)
O17 C47 C42 118.1(6)
C46 C47 C42 119.1(6)
N4 C48 C46 124.1(6)
C32 N1 O9 118.0(5)
C32 N1 Zn1 126.9(4)
O9 N1 Zn1 114.5(3)
C24 N2 O12 112.9(5)
C24 N2 Zn1 128.5(4)
O12 N2 Zn1 117.5(4)
C40 N3 O15 112.9(5)
C40 N3 Zn3 125.6(5)
O15 N3 Zn3 120.3(4)
C48 N4 O18 116.7(5)
C48 N4 Zn3 127.0(4)
O18 N4 Zn3 116.0(4)
C16 N5 O6 116.5(5)
C16 N5 Zn2 126.9(4)
O6 N5 Zn2 116.4(3)
C8 N6 O3 112.8(5)
C8 N6 Zn2 126.8(5)
O3 N6 Zn2 119.0(4)
O19 N7 O21 122.0(9)
O19 N7 O20 121.8(9)
O21 N7 O20 116.2(7)
O19 N7 Er3 177.1(7)
O21 N7 Er3 59.5(4)
O20 N7 Er3 56.8(4)
O22 N8 O23 122.7(7)
O22 N8 O24 123.4(7)
O23 N8 O24 113.9(6)
O22 N8 Er3 177.2(6)
O23 N8 Er3 57.2(4)
O24 N8 Er3 56.8(3)
O27 N9 O25 123.0(8)
O27 N9 O26 121.7(8)
O25 N9 O26 115.3(6)
O27 N9 Er1 177.8(7)
O25 N9 Er1 59.0(3)
O26 N9 Er1 56.3(3)
O29 N10 O28 122.7(7)
O29 N10 O30 121.1(6)
O28 N10 O30 116.1(6)
O29 N10 Er2 174.8(5)
O28 N10 Er2 58.7(4)
O30 N10 Er2 57.4(3)
O33 N11 O32 122.7(8)
O33 N11 O31 121.9(7)
O32 N11 O31 115.4(6)
O33 N11 Er2 178.9(6)
O32 N11 Er2 58.3(4)
O31 N11 Er2 57.1(4)
O38 N12 O39 118.7(10)
O38 N12 O40 117.8(10)
O39 N12 O40 123.5(9)
C2 O1 C1 116.6(6)
C2 O1 Er1 116.2(4)
C1 O1 Er1 123.6(4)
C7 O2 Zn2 128.2(4)
C7 O2 Er1 123.8(4)
Zn2 O2 Er1 107.56(17)
C10 O4 C9 117.0(5)
C10 O4 Er1 114.7(3)
C9 O4 Er1 128.1(4)
C15 O5 Zn2 127.8(4)
C15 O5 Er1 122.8(4)
Zn2 O5 Er1 109.14(17)
N5 O6 Zn1 124.2(3)
C26 O7 C25 116.6(5)
C26 O7 Er2 116.5(3)
C25 O7 Er2 126.6(4)
C31 O8 Zn1 127.8(4)
C31 O8 Er2 123.5(4)
Zn1 O8 Er2 107.83(17)
N1 O9 Zn3 125.8(3)
C18 O10 C17 116.4(5)
C18 O10 Er2 116.6(4)
C17 O10 Er2 125.4(4)
C23 O11 Zn1 130.0(4)
C23 O11 Er2 122.1(4)
Zn1 O11 Er2 107.94(17)
C34 O13 C33 116.4(5)
C34 O13 Er3 116.9(4)
C33 O13 Er3 125.6(4)
C39 O14 Zn3 127.0(4)
C39 O14 Er3 123.2(4)
Zn3 O14 Er3 108.78(18)
C42 O16 C41 115.4(5)
C42 O16 Er3 118.9(4)
C41 O16 Er3 125.3(4)
C47 O17 Zn3 124.5(4)
C47 O17 Er3 124.5(4)
Zn3 O17 Er3 107.53(18)
N4 O18 Zn2 123.5(3)
N7 O20 Er3 97.0(5)
N7 O21 Er3 94.7(5)
N8 O23 Er3 96.8(4)
N8 O24 Er3 97.1(4)
N9 O25 Er1 95.2(4)
N9 O26 Er1 97.7(4)
N10 O28 Er2 95.7(4)
N10 O30 Er2 96.6(4)
N11 O31 Er2 96.9(4)
N11 O32 Er2 95.8(4)

loop_
_geom_bond_atom_site_label_1
_geom_bond_atom_site_label_2
_geom_bond_distance
Er1 O5 2.255(4)
Er1 O2 2.297(4)
Er1 O35 2.351(5)
Er1 O36 2.363(5)
Er1 O37 2.394(5)
Er1 O26 2.409(5)
Er1 O25 2.469(5)
Er1 O4 2.502(4)
Er1 O1 2.530(5)
Er1 N9 2.869(6)
Er1 Zn2 3.5020(8)
Er2 O8 2.255(4)
Er2 O11 2.279(4)
Er2 O34 2.362(5)
Er2 O10 2.435(4)
Er2 O31 2.436(5)
Er2 O30 2.442(5)
Er2 O7 2.447(4)
Er2 O32 2.461(6)
Er2 O28 2.471(6)
Er2 N10 2.878(7)
Er2 N11 2.879(7)
Er2 Zn1 3.4816(7)
Er3 O14 2.259(4)
Er3 O17 2.277(4)
Er3 O41 2.349(5)
Er3 O20 2.393(6)
Er3 O24 2.434(5)
Er3 O23 2.445(5)
Er3 O13 2.447(5)
Er3 O16 2.447(4)
Er3 O21 2.453(6)
Er3 N7 2.838(7)
Er3 N8 2.888(7)
Er3 Zn3 3.4985(7)
Zn1 O6 1.971(4)
Zn1 O11 2.023(4)
Zn1 O8 2.051(4)
Zn1 N1 2.073(5)
Zn1 N2 2.085(5)
Zn2 O18 1.990(4)
Zn2 O2 2.040(4)
Zn2 O5 2.040(4)
Zn2 N5 2.060(5)
Zn2 N6 2.091(5)
Zn3 O9 1.988(4)
Zn3 O14 2.042(4)
Zn3 N4 2.055(5)
Zn3 O17 2.057(4)
Zn3 N3 2.106(5)
C1 O1 1.439(8)
C2 C3 1.343(10)
C2 C7 1.381(9)
C2 O1 1.422(8)
C3 C4 1.362(11)
C4 C5 1.395(12)
C5 C6 1.400(10)
C6 C7 1.401(9)
C6 C8 1.458(10)
C7 O2 1.337(7)
C8 N6 1.282(8)
C9 O4 1.445(8)
C10 C11 1.372(9)
C10 O4 1.394(8)
C10 C15 1.399(8)
C11 C12 1.406(10)
C12 C13 1.352(10)
C13 C14 1.403(9)
C14 C15 1.409(9)
C14 C16 1.457(9)
C15 O5 1.338(7)
C16 N5 1.271(8)
C17 O10 1.430(8)
C18 C19 1.355(9)
C18 O10 1.391(8)
C18 C23 1.415(9)
C19 C20 1.413(10)
C20 C21 1.352(10)
C21 C22 1.408(9)
C22 C23 1.391(9)
C22 C24 1.457(9)
C23 O11 1.339(7)
C24 N2 1.285(8)
C25 O7 1.457(8)
C26 C27 1.380(9)
C26 C31 1.395(8)
C26 O7 1.397(7)
C27 C28 1.391(10)
C28 C29 1.362(10)
C29 C30 1.407(9)
C30 C31 1.418(8)
C30 C32 1.448(8)
C31 O8 1.330(7)
C32 N1 1.279(7)
C33 O13 1.454(9)
C34 C35 1.362(9)
C34 C39 1.380(9)
C34 O13 1.396(8)
C35 C36 1.376(10)
C36 C37 1.365(10)
C37 C38 1.426(9)
C38 C39 1.400(9)
C38 C40 1.445(10)
C39 O14 1.344(7)
C40 N3 1.292(9)
C41 O16 1.491(8)
C42 C43 1.382(9)
C42 O16 1.402(8)
C42 C47 1.415(9)
C43 C44 1.369(10)
C44 C45 1.353(10)
C45 C46 1.425(9)
C46 C47 1.391(9)
C46 C48 1.453(9)
C47 O17 1.343(7)
C48 N4 1.272(8)
N1 O9 1.384(6)
N2 O12 1.396(6)
N3 O15 1.392(7)
N4 O18 1.389(6)
N5 O6 1.377(6)
N6 O3 1.375(7)
N7 O19 1.237(10)
N7 O21 1.240(9)
N7 O20 1.263(9)
N8 O22 1.205(8)
N8 O23 1.274(8)
N8 O24 1.282(8)
N9 O27 1.205(8)
N9 O25 1.255(8)
N9 O26 1.270(8)
N10 O29 1.227(8)
N10 O28 1.251(8)
N10 O30 1.267(8)
N11 O33 1.218(8)
N11 O32 1.267(8)
N11 O31 1.270(8)
N12 O38 1.201(10)
N12 O39 1.239(10)
N12 O40 1.265(11)
